data_2231188
loop_
_publ_author_name
'Cai, Jin-Biao'
'Chen, Ting-Ting'
'Xie, Ze-Ying'
'Deng, Hong'

_publ_section_title
;
 <i>catena</i>-Poly[[(3-methylpyridine)copper(I)]-\m-cyanido-copper(I)-\m-cyanido]
;
_journal_coeditor_code KP2324
_journal_issue 8
_journal_name_full 'Acta Crystallographica Section E'
_journal_page_first m1136
_journal_page_last m1137
_journal_paper_doi 10.1107/S1600536811028509
_journal_volume 67
_journal_year 2011
_chemical_formula_iupac '[Cu2 (C N)2 (C6 H7 N1)]'
_chemical_formula_moiety 'C8 H7 Cu2 N3'
_chemical_formula_sum 'C8 H7 Cu2 N3'
_chemical_formula_weight 272.27
_chemical_name_systematic
;
<i>catena</i>-Poly[[(3-methylpyridine)copper(I)]-\m-cyanido-copper(I)-\
\m-cyanido]
;
_space_group_IT_number 14
_symmetry_cell_setting monoclinic
_symmetry_space_group_name_Hall '-P 2ybc'
_symmetry_space_group_name_H-M 'P 1 21/c 1'
_atom_sites_solution_hydrogens geom
_atom_sites_solution_primary direct
_atom_sites_solution_secondary difmap
_audit_creation_method SHELXL-97
_cell_angle_alpha 90.00
_cell_angle_beta 105.927(2)
_cell_angle_gamma 90.00
_cell_formula_units_Z 4
_cell_length_a 9.3027(18)
_cell_length_b 12.090(2)
_cell_length_c 8.8738(17)
_cell_measurement_reflns_used 1725
_cell_measurement_temperature 296(2)
_cell_measurement_theta_max 25.20
_cell_measurement_theta_min 2.28
_cell_volume 959.7(3)
_computing_cell_refinement 'SAINT (Bruker, 2004)'
_computing_data_collection 'APEX2 (Bruker, 2004)'
_computing_data_reduction 'SAINT (Bruker, 2004)'
_computing_molecular_graphics 'SHELXTL (Sheldrick, 2008)'
_computing_publication_material 'SHELXTL (Sheldrick, 2008)'
_computing_structure_refinement 'SHELXL97 (Sheldrick, 2008)'
_computing_structure_solution 'SHELXS97 (Sheldrick, 2008)'
_diffrn_ambient_temperature 296(2)
_diffrn_measured_fraction_theta_full 0.998
_diffrn_measured_fraction_theta_max 0.998
_diffrn_measurement_device_type 'Bruker SMART APEX CCD'
_diffrn_measurement_method '\w scans'
_diffrn_radiation_monochromator graphite
_diffrn_radiation_source 'fine-focus sealed tube'
_diffrn_radiation_type MoK\a
_diffrn_radiation_wavelength 0.71073
_diffrn_reflns_av_R_equivalents 0.0351
_diffrn_reflns_av_sigmaI/netI 0.0382
_diffrn_reflns_limit_h_max 11
_diffrn_reflns_limit_h_min -10
_diffrn_reflns_limit_k_max 14
_diffrn_reflns_limit_k_min -13
_diffrn_reflns_limit_l_max 10
_diffrn_reflns_limit_l_min -10
_diffrn_reflns_number 4802
_diffrn_reflns_theta_full 25.20
_diffrn_reflns_theta_max 25.20
_diffrn_reflns_theta_min 2.28
_diffrn_standards_number 0
_exptl_absorpt_coefficient_mu 4.383
_exptl_absorpt_correction_T_max 0.6683
_exptl_absorpt_correction_T_min 0.5593
_exptl_absorpt_correction_type multi-scan
_exptl_absorpt_process_details '(SADABS; Bruker, 2004)'
_exptl_crystal_colour yellow
_exptl_crystal_density_diffrn 1.884
_exptl_crystal_density_method 'not measured'
_exptl_crystal_description block
_exptl_crystal_F_000 536
_exptl_crystal_size_max 0.15
_exptl_crystal_size_mid 0.12
_exptl_crystal_size_min 0.10
_refine_diff_density_max 0.759
_refine_diff_density_min -0.768
_refine_ls_extinction_method none
_refine_ls_goodness_of_fit_ref 1.033
_refine_ls_hydrogen_treatment constr
_refine_ls_matrix_type full
_refine_ls_number_parameters 107
_refine_ls_number_reflns 1725
_refine_ls_number_restraints 2
_refine_ls_restrained_S_all 1.035
_refine_ls_R_factor_all 0.0526
_refine_ls_R_factor_gt 0.0418
_refine_ls_shift/su_max 0.001
_refine_ls_shift/su_mean 0.000
_refine_ls_structure_factor_coef Fsqd
_refine_ls_weighting_details 'calc w=1/[\s^2^(Fo^2^)+(0.0603P)^2^+1.2710P] where P=(Fo^2^+2Fc^2^)/3'
_refine_ls_weighting_scheme calc
_refine_ls_wR_factor_gt 0.1099
_refine_ls_wR_factor_ref 0.1180
_reflns_number_gt 1396
_reflns_number_total 1725
_reflns_threshold_expression I>2sigma(I)
_cod_data_source_file kp2324.cif
_cod_data_source_block I
_cod_original_sg_symbol_H-M 'P 21/c'
_cod_database_code 2231188
_cod_database_fobs_code 2231188

loop_
_symmetry_equiv_pos_as_xyz
'x, y, z'
'-x, y+1/2, -z+1/2'
'-x, -y, -z'
'x, -y-1/2, z-1/2'

loop_
_atom_site_type_symbol
_atom_site_label
_atom_site_fract_x
_atom_site_fract_y
_atom_site_fract_z
_atom_site_U_iso_or_equiv
_atom_site_adp_type
_atom_site_calc_flag
_atom_site_refinement_flags
_atom_site_occupancy
_atom_site_symmetry_multiplicity
C C1 0.3796(8) 0.8237(6) -0.1465(8) 0.085(2) Uani d . 1 1
H H1A 0.4815 0.8216 -0.0832 0.127 Uiso calc R 1 1
H H1B 0.3695 0.8783 -0.2273 0.127 Uiso calc R 1 1
H H1C 0.3520 0.7525 -0.1933 0.127 Uiso calc R 1 1
C C2 0.2797(3) 0.8529(3) -0.0463(4) 0.0574(13) Uani d G 1 1
C C3 0.1740(4) 0.7751(2) -0.0325(3) 0.0514(12) Uani d G 1 1
H H3 0.1677 0.7076 -0.0843 0.062 Uiso calc R 1 1
N N1 0.0778(3) 0.7981(2) 0.0587(3) 0.0464(9) Uani d G 1 1
C C4 0.0872(3) 0.8990(2) 0.1361(4) 0.0539(12) Uani d G 1 1
H H4 0.0228 0.9144 0.1971 0.065 Uiso calc R 1 1
C C5 0.1929(4) 0.9768(2) 0.1222(4) 0.0705(16) Uani d G 1 1
H H5 0.1992 1.0442 0.1740 0.085 Uiso calc R 1 1
C C6 0.2891(4) 0.9537(3) 0.0310(5) 0.0703(16) Uani d G 1 1
H H6 0.3599 1.0057 0.0218 0.084 Uiso calc R 1 1
C C7 -0.2726(5) 0.7996(4) 0.2481(5) 0.0447(11) Uani d DU 1 1
C C8 -0.0191(5) 0.5420(3) 0.0191(5) 0.0479(10) Uani d P 0.50 1
C C9 -0.4653(6) 0.9731(5) 0.4697(6) 0.0674(14) Uani d P 0.50 1
Cu Cu1 -0.07682(7) 0.68136(4) 0.07839(7) 0.0473(2) Uani d . 1 1
Cu Cu2 -0.35513(8) 0.88478(6) 0.37450(8) 0.0680(3) Uani d . 1 1
N N2 -0.2093(5) 0.7508(4) 0.1768(5) 0.0576(11) Uani d DU 1 1
N N3 -0.0191(5) 0.5420(3) 0.0191(5) 0.0479(10) Uani d P 0.50 1
N N4 -0.4653(6) 0.9731(5) 0.4697(6) 0.0674(14) Uani d P 0.50 1

loop_
_atom_site_aniso_label
_atom_site_aniso_U_11
_atom_site_aniso_U_22
_atom_site_aniso_U_33
_atom_site_aniso_U_12
_atom_site_aniso_U_13
_atom_site_aniso_U_23
C1 0.069(4) 0.102(5) 0.097(5) -0.027(4) 0.045(4) -0.012(4)
C2 0.052(3) 0.061(3) 0.058(3) -0.013(3) 0.012(3) -0.001(3)
C3 0.057(3) 0.051(3) 0.050(3) -0.010(2) 0.020(2) -0.008(2)
N1 0.056(2) 0.040(2) 0.047(2) -0.0042(18) 0.0218(18) -0.0066(17)
C4 0.066(3) 0.040(3) 0.052(3) 0.010(2) 0.012(2) -0.004(2)
C5 0.071(4) 0.043(3) 0.089(4) -0.005(3) 0.008(3) -0.015(3)
C6 0.066(4) 0.046(3) 0.093(4) -0.017(3) 0.011(3) 0.000(3)
C7 0.052(3) 0.038(3) 0.050(2) 0.0047(19) 0.025(2) -0.0047(19)
C8 0.059(3) 0.038(2) 0.057(2) 0.0056(19) 0.034(2) -0.0012(19)
C9 0.073(3) 0.069(3) 0.066(3) 0.026(3) 0.029(3) -0.009(3)
Cu1 0.0561(4) 0.0377(4) 0.0583(4) 0.0040(2) 0.0328(3) -0.0070(2)
Cu2 0.0727(5) 0.0675(5) 0.0772(5) 0.0212(4) 0.0429(4) -0.0155(4)
N2 0.067(3) 0.050(3) 0.068(3) 0.007(2) 0.038(2) -0.008(2)
N3 0.059(3) 0.038(2) 0.057(2) 0.0056(19) 0.034(2) -0.0012(19)
N4 0.073(3) 0.069(3) 0.066(3) 0.026(3) 0.029(3) -0.009(3)

loop_
_atom_type_symbol
_atom_type_description
_atom_type_scat_dispersion_real
_atom_type_scat_dispersion_imag
_atom_type_scat_source
C C 0.0033 0.0016 'International Tables Vol C Tables 4.2.6.8 and 6.1.1.4'
H H 0.0000 0.0000 'International Tables Vol C Tables 4.2.6.8 and 6.1.1.4'
N N 0.0061 0.0033 'International Tables Vol C Tables 4.2.6.8 and 6.1.1.4'
Cu Cu 0.3201 1.2651 'International Tables Vol C Tables 4.2.6.8 and 6.1.1.4'

loop_
_geom_angle_atom_site_label_1
_geom_angle_atom_site_label_2
_geom_angle_atom_site_label_3
_geom_angle_site_symmetry_1
_geom_angle_site_symmetry_3
_geom_angle
C2 C1 H1A . . 109.5
C2 C1 H1B . . 109.5
H1A C1 H1B . . 109.5
C2 C1 H1C . . 109.5
H1A C1 H1C . . 109.5
H1B C1 H1C . . 109.5
C3 C2 C6 . . 120.0
C3 C2 C1 . . 117.6(3)
C6 C2 C1 . . 122.4(3)
C2 C3 N1 . . 120.0
C2 C3 H3 . . 120.0
N1 C3 H3 . . 120.0
C4 N1 C3 . . 120.0
C4 N1 Cu1 . . 120.73(15)
C3 N1 Cu1 . . 119.27(15)
N1 C4 C5 . . 120.0
N1 C4 H4 . . 120.0
C5 C4 H4 . . 120.0
C6 C5 C4 . . 120.0
C6 C5 H5 . . 120.0
C4 C5 H5 . . 120.0
C5 C6 C2 . . 120.0
C5 C6 H6 . . 120.0
C2 C6 H6 . . 120.0
N2 C7 Cu2 . . 173.8(5)
N3 C8 C8 3_565 3_565 0.0(5)
N3 C8 Cu1 3_565 . 178.1(5)
C8 C8 Cu1 3_565 . 178.1(5)
N4 C9 C9 3_476 3_476 0.0(5)
N4 C9 Cu2 3_476 . 178.9(8)
C9 C9 Cu2 3_476 . 178.9(8)
C8 Cu1 N2 . . 142.80(19)
C8 Cu1 N1 . . 109.28(15)
N2 Cu1 N1 . . 107.10(16)
C8 Cu1 Cu2 . 4_575 81.38(15)
N2 Cu1 Cu2 . 4_575 79.83(14)
N1 Cu1 Cu2 . 4_575 132.57(9)
C9 Cu2 C7 . . 169.9(2)
C9 Cu2 Cu1 . 4_576 113.40(17)
C7 Cu2 Cu1 . 4_576 76.72(15)
C7 N2 Cu1 . . 170.8(5)

loop_
_geom_bond_atom_site_label_1
_geom_bond_atom_site_label_2
_geom_bond_site_symmetry_2
_geom_bond_distance
_geom_bond_publ_flag
C1 C2 . 1.493(6) ?
C1 H1A . 0.9600 ?
C1 H1B . 0.9600 ?
C1 H1C . 0.9600 ?
C2 C3 . 1.3900 ?
C2 C6 . 1.3900 ?
C3 N1 . 1.3900 ?
C3 H3 . 0.9300 ?
N1 C4 . 1.3900 ?
N1 Cu1 . 2.057(2) yes
C4 C5 . 1.3900 ?
C4 H4 . 0.9300 ?
C5 C6 . 1.3900 ?
C5 H5 . 0.9300 ?
C6 H6 . 0.9300 ?
C7 N2 . 1.140(5) ?
C7 Cu2 . 1.839(4) yes
C8 N3 3_565 1.158(8) ?
C8 C8 3_565 1.158(8) ?
C8 Cu1 . 1.886(4) yes
C9 N4 3_476 1.150(9) ?
C9 C9 3_476 1.150(9) ?
C9 Cu2 . 1.838(5) yes
Cu1 N2 . 1.891(4) yes
Cu1 Cu2 4_575 2.8364(10) yes
Cu2 Cu1 4_576 2.8364(10) yes
